data_7020498
loop_
_publ_author_name
'Armstrong, Jennifer A.'
'Williams, Edward R.'
'Weller, Mark T.'

_publ_section_title
;
 Cobalt(ii) fluorophosphate frameworks.
;
_journal_issue 46
_journal_name_full 'Dalton transactions (Cambridge, England : 2003)'
_journal_page_first 14180
_journal_page_last 14187
_journal_paper_doi 10.1039/c2dt31734f
_journal_volume 41
_journal_year 2012
_chemical_formula_sum 'Co2 F4 Li O10 P4'
_chemical_formula_weight 484.68
_space_group_IT_number 15
_symmetry_cell_setting monoclinic
_symmetry_space_group_name_Hall '-C 2yc'
_symmetry_space_group_name_H-M 'C 1 2/c 1'
_atom_sites_solution_primary direct
_atom_sites_solution_secondary difmap
_audit_creation_method SHELXL-97
_audit_update_record
;
2012-06-08 # Formatted by publCIF
;
_cell_angle_alpha 90.00
_cell_angle_beta 123.059(2)
_cell_angle_gamma 90.00
_cell_formula_units_Z 4
_cell_length_a 10.9823(5)
_cell_length_b 12.7987(4)
_cell_length_c 8.9323(3)
_cell_measurement_reflns_used 5820
_cell_measurement_temperature 120(2)
_cell_measurement_theta_max 27.48
_cell_measurement_theta_min 2.91
_cell_volume 1052.26(7)
_computing_structure_refinement 'SHELXL-97 (Sheldrick, 2008)'
_diffrn_ambient_temperature 120(2)
_diffrn_detector_area_resol_mean '4096x4096pixels / 62x62mm'
_diffrn_measured_fraction_theta_full 0.997
_diffrn_measured_fraction_theta_max 0.997
_diffrn_measurement_device_type 'Bruker-Nonius APEX II CCD camera on \k-goniostat'
_diffrn_measurement_method '\f & \w scans'
_diffrn_radiation_monochromator '10cm confocal mirrors'
_diffrn_radiation_source 'Bruker-Nonius FR591 rotating anode'
_diffrn_radiation_type MoK\a
_diffrn_radiation_wavelength 0.71073
_diffrn_reflns_av_R_equivalents 0.0327
_diffrn_reflns_av_sigmaI/netI 0.0276
_diffrn_reflns_limit_h_max 14
_diffrn_reflns_limit_h_min -14
_diffrn_reflns_limit_k_max 16
_diffrn_reflns_limit_k_min -16
_diffrn_reflns_limit_l_max 11
_diffrn_reflns_limit_l_min -11
_diffrn_reflns_number 5906
_diffrn_reflns_theta_full 27.50
_diffrn_reflns_theta_max 27.50
_diffrn_reflns_theta_min 3.18
_exptl_absorpt_coefficient_mu 3.875
_exptl_absorpt_correction_T_max 0.9584
_exptl_absorpt_correction_T_min 0.9192
_exptl_absorpt_correction_type multi-scan
_exptl_crystal_colour pink
_exptl_crystal_density_diffrn 3.059
_exptl_crystal_density_method 'not measured'
_exptl_crystal_description block
_exptl_crystal_F_000 620
_exptl_crystal_size_max 0.02
_exptl_crystal_size_mid 0.02
_exptl_crystal_size_min 0.01
_refine_diff_density_max 0.845
_refine_diff_density_min -0.817
_refine_diff_density_rms 0.144
_refine_ls_extinction_method none
_refine_ls_goodness_of_fit_ref 1.063
_refine_ls_matrix_type full
_refine_ls_number_parameters 98
_refine_ls_number_reflns 1205
_refine_ls_number_restraints 0
_refine_ls_restrained_S_all 1.063
_refine_ls_R_factor_all 0.0349
_refine_ls_R_factor_gt 0.0318
_refine_ls_shift/su_max 0.000
_refine_ls_shift/su_mean 0.000
_refine_ls_structure_factor_coef Fsqd
_refine_ls_weighting_details 'calc w=1/[\s^2^(Fo^2^)+(0.0210P)^2^+14.7212P] where P=(Fo^2^+2Fc^2^)/3'
_refine_ls_weighting_scheme calc
_refine_ls_wR_factor_gt 0.0762
_refine_ls_wR_factor_ref 0.0785
_reflns_number_gt 1130
_reflns_number_total 1205
_reflns_threshold_expression >2\s(I)
_cod_data_source_file c2dt31734f_4.cif
_cod_data_source_block 2010jaaj0010_c2c
_cod_original_sg_symbol_H-M C2/c
_cod_database_code 7020498

loop_
_symmetry_equiv_pos_as_xyz
'x, y, z'
'-x, y, -z+1/2'
'x+1/2, y+1/2, z'
'-x+1/2, y+1/2, -z+1/2'
'-x, -y, -z'
'x, -y, z-1/2'
'-x+1/2, -y+1/2, -z'
'x+1/2, -y+1/2, z-1/2'

loop_
_atom_site_label
_atom_site_type_symbol
_atom_site_fract_x
_atom_site_fract_y
_atom_site_fract_z
_atom_site_U_iso_or_equiv
_atom_site_adp_type
_atom_site_occupancy
_atom_site_symmetry_multiplicity
_atom_site_calc_flag
_atom_site_refinement_flags
O7 O 0.3857(3) 0.28397(18) 0.7718(3) 0.0064(5) Uani 1 1 d .
O6 O 0.5886(3) 0.18957(19) 1.0387(3) 0.0087(5) Uani 1 1 d .
O5 O 0.0983(3) 0.03010(19) 0.7062(3) 0.0084(5) Uani 1 1 d .
Li1 Li 0.0000 0.1438(7) 0.7500 0.0118(17) Uani 1 2 d S
Co1 Co 0.0000 0.09216(5) 0.2500 0.00602(17) Uani 1 2 d S
Co2 Co 0.2500 0.2500 0.5000 0.00870(18) Uani 1 2 d S
P3 P 0.22459(9) 0.04445(7) 0.68690(11) 0.0055(2) Uani 1 1 d .
P4 P 0.42890(9) 0.21475(7) 0.93089(11) 0.0058(2) Uani 1 1 d .
O2 O 0.3443(3) 0.10708(19) 0.8574(3) 0.0112(5) Uani 1 1 d .
O3 O 0.1859(3) 0.10354(18) 0.5203(3) 0.0068(5) Uani 1 1 d .
F1 F 0.3006(3) -0.05801(19) 0.6925(3) 0.0215(5) Uani 1 1 d .
F4 F 0.3803(3) 0.25951(19) 1.0495(3) 0.0211(5) Uani 1 1 d .

loop_
_atom_site_aniso_label
_atom_site_aniso_U_11
_atom_site_aniso_U_22
_atom_site_aniso_U_33
_atom_site_aniso_U_23
_atom_site_aniso_U_13
_atom_site_aniso_U_12
O7 0.0049(11) 0.0068(11) 0.0058(11) 0.0011(9) 0.0019(9) -0.0007(9)
O6 0.0060(12) 0.0104(12) 0.0087(11) 0.0027(9) 0.0034(10) 0.0018(9)
O5 0.0086(12) 0.0085(11) 0.0105(12) 0.0009(9) 0.0067(10) 0.0005(9)
Li1 0.015(4) 0.008(4) 0.016(4) 0.000 0.011(4) 0.000
Co1 0.0057(3) 0.0059(3) 0.0071(3) 0.000 0.0039(3) 0.000
Co2 0.0082(3) 0.0090(3) 0.0085(3) -0.0001(2) 0.0043(3) -0.0010(2)
P3 0.0053(4) 0.0059(4) 0.0055(4) 0.0000(3) 0.0031(3) -0.0006(3)
P4 0.0052(4) 0.0059(4) 0.0058(4) -0.0001(3) 0.0027(3) -0.0006(3)
O2 0.0128(13) 0.0090(12) 0.0072(11) 0.0006(9) 0.0025(10) -0.0049(10)
O3 0.0060(11) 0.0076(11) 0.0055(11) 0.0009(9) 0.0024(9) -0.0016(9)
F1 0.0233(13) 0.0190(12) 0.0248(13) 0.0010(10) 0.0148(11) 0.0024(10)
F4 0.0204(12) 0.0241(13) 0.0196(12) -0.0025(10) 0.0115(11) -0.0008(10)

loop_
_atom_type_symbol
_atom_type_description
_atom_type_scat_dispersion_real
_atom_type_scat_dispersion_imag
_atom_type_scat_source
Li Li -0.0003 0.0001 'International Tables Vol C Tables 4.2.6.8 and 6.1.1.4'
O O 0.0106 0.0060 'International Tables Vol C Tables 4.2.6.8 and 6.1.1.4'
F F 0.0171 0.0103 'International Tables Vol C Tables 4.2.6.8 and 6.1.1.4'
P P 0.1023 0.0942 'International Tables Vol C Tables 4.2.6.8 and 6.1.1.4'
Co Co 0.3494 0.9721 'International Tables Vol C Tables 4.2.6.8 and 6.1.1.4'

loop_
_geom_angle_atom_site_label_1
_geom_angle_atom_site_label_2
_geom_angle_atom_site_label_3
_geom_angle
_geom_angle_site_symmetry_1
_geom_angle_site_symmetry_3
P4 O7 Co2 128.97(14) . .
P4 O7 Co1 129.26(14) . 7_556
Co2 O7 Co1 97.66(9) . 7_556
P4 O6 Co2 126.99(14) . 2_656
P3 O5 Li1 124.9(2) . .
P3 O5 Co1 136.86(15) . 5_556
Li1 O5 Co1 97.06(19) . 5_556
O5 Li1 O5 85.0(4) 2_556 .
O5 Li1 F4 116.60(11) 2_556 7_557
O5 Li1 F4 118.46(11) . 7_557
O5 Li1 F4 118.46(11) 2_556 8_455
O5 Li1 F4 116.60(11) . 8_455
F4 Li1 F4 102.4(4) 7_557 8_455
O5 Li1 Co1 42.51(18) 2_556 5_556
O5 Li1 Co1 42.51(18) . 5_556
F4 Li1 Co1 128.8(2) 7_557 5_556
F4 Li1 Co1 128.8(2) 8_455 5_556
O5 Li1 P3 23.46(7) 2_556 2_556
O5 Li1 P3 108.1(3) . 2_556
F4 Li1 P3 107.17(8) 7_557 2_556
F4 Li1 P3 102.77(8) 8_455 2_556
Co1 Li1 P3 65.69(14) 5_556 2_556
O5 Li1 P3 108.1(3) 2_556 .
O5 Li1 P3 23.46(7) . .
F4 Li1 P3 102.77(8) 7_557 .
F4 Li1 P3 107.17(8) 8_455 .
Co1 Li1 P3 65.69(14) 5_556 .
P3 Li1 P3 131.4(3) 2_556 .
O5 Li1 P4 98.01(7) 2_556 7_557
O5 Li1 P4 136.30(9) . 7_557
F4 Li1 P4 24.42(8) 7_557 7_557
F4 Li1 P4 100.2(3) 8_455 7_557
Co1 Li1 P4 125.79(13) 5_556 7_557
P3 Li1 P4 84.15(3) 2_556 7_557
P3 Li1 P4 125.69(6) . 7_557
O5 Li1 P4 136.30(9) 2_556 8_455
O5 Li1 P4 98.01(7) . 8_455
F4 Li1 P4 100.2(3) 7_557 8_455
F4 Li1 P4 24.42(8) 8_455 8_455
Co1 Li1 P4 125.79(13) 5_556 8_455
P3 Li1 P4 125.69(6) 2_556 8_455
P3 Li1 P4 84.15(3) . 8_455
P4 Li1 P4 108.4(3) 7_557 8_455
O5 Co1 O5 80.88(13) 5_556 6
O5 Co1 O7 175.18(9) 5_556 7_556
O5 Co1 O7 98.91(9) 6 7_556
O5 Co1 O7 98.91(9) 5_556 8_455
O5 Co1 O7 175.18(9) 6 8_455
O7 Co1 O7 81.71(13) 7_556 8_455
O5 Co1 O3 96.50(9) 5_556 .
O5 Co1 O3 89.41(9) 6 .
O7 Co1 O3 78.68(9) 7_556 .
O7 Co1 O3 95.40(9) 8_455 .
O5 Co1 O3 89.41(9) 5_556 2
O5 Co1 O3 96.50(9) 6 2
O7 Co1 O3 95.40(9) 7_556 2
O7 Co1 O3 78.68(9) 8_455 2
O3 Co1 O3 172.25(13) . 2
O5 Co1 Li1 40.44(7) 5_556 5_556
O5 Co1 Li1 40.44(7) 6 5_556
O7 Co1 Li1 139.14(7) 7_556 5_556
O7 Co1 Li1 139.14(7) 8_455 5_556
O3 Co1 Li1 93.88(6) . 5_556
O3 Co1 Li1 93.87(6) 2 5_556
O3 Co2 O3 180.0 . 7_556
O3 Co2 O7 81.40(9) . 7_556
O3 Co2 O7 98.60(9) 7_556 7_556
O3 Co2 O7 98.60(9) . .
O3 Co2 O7 81.40(9) 7_556 .
O7 Co2 O7 180.0 7_556 .
O3 Co2 O6 92.23(9) . 2_656
O3 Co2 O6 87.77(9) 7_556 2_656
O7 Co2 O6 82.24(9) 7_556 2_656
O7 Co2 O6 97.76(9) . 2_656
O3 Co2 O6 87.77(9) . 8_455
O3 Co2 O6 92.23(9) 7_556 8_455
O7 Co2 O6 97.76(9) 7_556 8_455
O7 Co2 O6 82.24(9) . 8_455
O6 Co2 O6 180.0 2_656 8_455
O5 P3 O3 113.22(14) . .
O5 P3 F1 114.25(14) . .
O3 P3 F1 108.34(14) . .
O5 P3 O2 106.63(14) . .
O3 P3 O2 109.53(14) . .
F1 P3 O2 104.42(14) . .
O5 P3 Li1 31.60(17) . .
O3 P3 Li1 98.64(13) . .
F1 P3 Li1 144.80(17) . .
O2 P3 Li1 86.72(13) . .
O6 P4 O7 112.62(14) . .
O6 P4 F4 111.18(14) . .
O7 P4 F4 112.38(14) . .
O6 P4 O2 107.05(14) . .
O7 P4 O2 107.83(14) . .
F4 P4 O2 105.31(14) . .
O6 P4 Li1 85.16(11) . 7_557
O7 P4 Li1 108.32(16) . 7_557
F4 P4 Li1 32.16(10) . 7_557
O2 P4 Li1 133.17(14) . 7_557
P3 O2 P4 145.88(17) . .
P3 O3 Co2 128.43(14) . .
P3 O3 Co1 131.02(14) . .
Co2 O3 Co1 97.13(10) . .
P4 F4 Li1 123.41(15) . 7_557

loop_
_geom_bond_atom_site_label_1
_geom_bond_atom_site_label_2
_geom_bond_distance
_geom_bond_site_symmetry_2
O7 P4 1.514(2) .
O7 Co2 2.087(2) .
O7 Co1 2.096(2) 7_556
O6 P4 1.505(2) .
O6 Co2 2.128(2) 2_656
O5 P3 1.500(2) .
O5 Li1 1.974(7) .
O5 Co1 2.056(2) 5_556
Li1 O5 1.974(7) 2_556
Li1 F4 1.974(6) 7_557
Li1 F4 1.974(6) 8_455
Li1 Co1 3.020(9) 5_556
Li1 P3 3.088(4) 2_556
Li1 P3 3.088(4) .
Li1 P4 3.096(5) 7_557
Li1 P4 3.096(5) 8_455
Co1 O5 2.056(2) 5_556
Co1 O5 2.056(2) 6
Co1 O7 2.096(2) 7_556
Co1 O7 2.096(2) 8_455
Co1 O3 2.154(2) .
Co1 O3 2.154(2) 2
Co1 Li1 3.020(9) 5_556
Co2 O3 2.045(2) .
Co2 O3 2.045(2) 7_556
Co2 O7 2.087(2) 7_556
Co2 O6 2.128(2) 2_656
Co2 O6 2.128(2) 8_455
P3 O3 1.509(2) .
P3 F1 1.541(2) .
P3 O2 1.583(3) .
P4 F4 1.534(2) .
P4 O2 1.590(3) .
P4 Li1 3.096(5) 7_557
F4 Li1 1.974(6) 7_557
